data_7701385
loop_
_publ_author_name
'Benecke, Jannick'
'Mangelsen, Sebastian'
'Engesser, Tobias'
'Weyrich, Thomas'
'Junge, Jannik'
'Stock, Norbert'
'Reinsch, Helge'

_publ_section_title
;
 A porous and redox active ferrocenedicarboxylic acid based aluminium MOF
 with MIL-53-architecture
;
_journal_name_full 'Dalton Transactions'
_journal_paper_doi 10.1039/C9DT03489G
_journal_year 2019
_chemical_formula_sum 'C12 Al2 Fe2 O5.18'
_chemical_formula_weight 392.61
_chemical_name_mineral Al-MIL-53-FcDC
_space_group_IT_number 2
_space_group_name_Hall '-P 1'
_space_group_name_H-M_alt 'P -1'
_symmetry_cell_setting triclinic
_symmetry_Int_Tables_number 2
_symmetry_space_group_name_Hall '-P 1'
_symmetry_space_group_name_H-M 'P -1'
_audit_update_record
;
2019-06-11 deposited with the CCDC.    2019-10-16 downloaded from the CCDC.
;
_cell_angle_alpha 79.896(13)
_cell_angle_beta 71.512(13)
_cell_angle_gamma 71.851(16)
_cell_formula_units_Z 2
_cell_length_a 6.6261(5)
_cell_length_b 10.620(2)
_cell_length_c 10.642(2)
_cell_volume 672.4(2)
_diffrn_ambient_temperature 298
_diffrn_measurement_device_type 'STOE Stadi P Cu Ka1'
_diffrn_radiation_wavelength 1.540598
_cod_data_source_file c9dt03489g2.cif
_cod_data_source_block structure
_cod_original_sg_symbol_H-M P-1
_cod_database_code 7701385

loop_
_symmetry_equiv_pos_as_xyz
'x, y, z '
'-x, -y, -z '

loop_
_atom_site_label
_atom_site_type_symbol
_atom_site_symmetry_multiplicity
_atom_site_fract_x
_atom_site_fract_y
_atom_site_fract_z
_atom_site_occupancy
_atom_site_B_iso_or_equiv
Al1 Al 1 0.5 0 -1 1 0.3(6)
Al2 Al 1 0 0 -1 1 0.3(6)
O1 O 2 0.282(10) -0.087(3) -0.971(2) 1 0.3(5)
O2 O 2 0.868(10) -0.058(4) -0.824(4) 1 0.3(5)
O3 O 2 0.553(9) -0.094(4) -0.834(4) 1 0.3(5)
C1 C 2 0.69089 -0.08546 -0.78306 1 8.0(8)
C2 C 2 0.63752 -0.13556 -0.64338 1 8.0(8)
C3 C 2 0.78049 -0.15823 -0.55873 1 8.0(8)
C4 C 2 0.65207 -0.18819 -0.42538 1 8.0(8)
C5 C 2 0.43316 -0.18334 -0.42906 1 8.0(8)
C6 C 2 0.42264 -0.1503 -0.56475 1 8.0(8)
Fe1 Fe 1 0.5 0 -0.5 1 6.4(5)
O4 O 2 0.292(8) 0.132(5) -0.880(3) 1 0.3(5)
O5 O 2 -0.004(9) 0.165(4) -0.946(4) 1 0.3(5)
C7 C 2 0.1133 0.20425 -0.89562 1 8.0(8)
C8 C 2 0.02215 0.34033 -0.85666 1 8.0(8)
C9 C 2 0.15195 0.42345 -0.84728 1 8.0(8)
C10 C 2 0.00235 0.55461 -0.82509 1 8.0(8)
C11 C 2 -0.216 0.55131 -0.8222 1 8.0(8)
C12 C 2 -0.20449 0.41808 -0.84254 1 8.0(8)
Fe2 Fe 1 0 0.5 -1 1 6.4(5)
Ow1 O 2 0.40(2) 0.54(3) 0.508(19) 0.177(19) 0.3(5)
